data_7219114
loop_
_publ_author_name
'Das, Paramita'
'Ray, Suman'
'Bhaumik, Asim'
'Banerjee, Biplab'
'Mukhopadhyay, Chhanda'

_publ_section_title
;
 Cubic Ag2O nanoparticles incorporated mesoporous silica with large
 bottle-neck like mesopore for the aerobic oxidative synthesis of
 disulfide
;
_journal_name_full 'RSC Adv.'
_journal_paper_doi 10.1039/C4RA14802A
_journal_year 2014
_chemical_formula_moiety 'C12 H10 S2'
_chemical_formula_sum 'C12 H10 S2'
_chemical_formula_weight 218.32
_chemical_name_systematic
; 
 ? 
;
_space_group_IT_number 19
_symmetry_cell_setting orthorhombic
_symmetry_space_group_name_Hall 'P 2ac 2ab'
_symmetry_space_group_name_H-M 'P 21 21 21'
_atom_sites_solution_hydrogens geom
_atom_sites_solution_primary direct
_atom_sites_solution_secondary difmap
_audit_creation_method SHELXL-97
_audit_update_record
;
2014-09-12 deposited with the CCDC.
2014-12-15 downloaded from the CCDC.
;
_cell_angle_alpha 90.00
_cell_angle_beta 90.00
_cell_angle_gamma 90.00
_cell_formula_units_Z 4
_cell_length_a 5.6420(4)
_cell_length_b 8.1176(6)
_cell_length_c 23.6684(17)
_cell_measurement_temperature 296(2)
_cell_volume 1084.00(14)
_computing_structure_refinement 'SHELXL-97 (Sheldrick, 2008)'
_computing_structure_solution 'SHELXS-97 (Sheldrick, 2008)'
_diffrn_ambient_temperature 296(2)
_diffrn_measured_fraction_theta_full 0.977
_diffrn_measured_fraction_theta_max 0.977
_diffrn_radiation_monochromator graphite
_diffrn_radiation_source 'fine-focus sealed tube'
_diffrn_radiation_type MoK\a
_diffrn_radiation_wavelength 0.71073
_diffrn_reflns_av_R_equivalents 0.0335
_diffrn_reflns_av_sigmaI/netI 0.0237
_diffrn_reflns_limit_h_max 7
_diffrn_reflns_limit_h_min -6
_diffrn_reflns_limit_k_max 10
_diffrn_reflns_limit_k_min -10
_diffrn_reflns_limit_l_max 27
_diffrn_reflns_limit_l_min -26
_diffrn_reflns_number 13154
_diffrn_reflns_theta_full 26.65
_diffrn_reflns_theta_max 26.65
_diffrn_reflns_theta_min 1.72
_exptl_absorpt_coefficient_mu 0.446
_exptl_absorpt_correction_T_max 0.837
_exptl_absorpt_correction_T_min 0.733
_exptl_absorpt_correction_type empirical
_exptl_crystal_colour Colourless
_exptl_crystal_density_diffrn 1.338
_exptl_crystal_density_method 'not measured'
_exptl_crystal_description prism
_exptl_crystal_F_000 456
_exptl_crystal_size_max .80
_exptl_crystal_size_mid .60
_exptl_crystal_size_min .40
_refine_diff_density_max 0.164
_refine_diff_density_min -0.279
_refine_diff_density_rms 0.052
_refine_ls_abs_structure_details 'Flack H D (1983), Acta Cryst. A39, 876-881'
_refine_ls_abs_structure_Flack -0.03(9)
_refine_ls_extinction_method none
_refine_ls_goodness_of_fit_ref 0.799
_refine_ls_hydrogen_treatment mixed
_refine_ls_matrix_type full
_refine_ls_number_parameters 127
_refine_ls_number_reflns 2191
_refine_ls_number_restraints 0
_refine_ls_restrained_S_all 0.799
_refine_ls_R_factor_all 0.0373
_refine_ls_R_factor_gt 0.0313
_refine_ls_shift/su_max 0.150
_refine_ls_shift/su_mean 0.033
_refine_ls_structure_factor_coef Fsqd
_refine_ls_weighting_details 'calc w=1/[\s^2^(Fo^2^)+(0.1000P)^2^+0.0000P] where P=(Fo^2^+2Fc^2^)/3'
_refine_ls_weighting_scheme calc
_refine_ls_wR_factor_gt 0.0954
_refine_ls_wR_factor_ref 0.1022
_reflns_number_gt 1947
_reflns_number_total 2191
_reflns_threshold_expression >2sigma(I)
_cod_data_source_file c4ra14802a3.cif
_cod_data_source_block a
_cod_depositor_comments
;
The following automatic conversions were performed:

'_symmetry_cell_setting' value 'Orthorhombic' changed to
'orthorhombic' according to
/usr/data/users/saulius/crontab/automatic-downloads/rss-feeds/RSC/lib/dictionaries/cif_core.dic
dictionary named 'cif_core.dic' version 2.4.2 from 2011-04-26.

Automatic conversion script
Id: cif_fix_values 2935 2014-11-11 08:27:57Z andrius 
;
_cod_original_sg_symbol_H-M P2(1)2(1)2(1)
_cod_database_code 7219114

loop_
_symmetry_equiv_pos_as_xyz
'x, y, z'
'x+1/2, -y+1/2, -z'
'-x, y+1/2, -z+1/2'
'-x+1/2, -y, z+1/2'

loop_
_atom_site_label
_atom_site_type_symbol
_atom_site_fract_x
_atom_site_fract_y
_atom_site_fract_z
_atom_site_U_iso_or_equiv
_atom_site_adp_type
_atom_site_occupancy
_atom_site_symmetry_multiplicity
_atom_site_calc_flag
_atom_site_refinement_flags
S1 S 0.07317(11) 0.28460(7) 0.05753(2) 0.05335(18) Uani 1 1 d .
S2 S 0.38392(10) 0.21781(7) 0.09334(2) 0.05327(18) Uani 1 1 d .
C1 C -0.0408(5) 0.8328(3) 0.08364(11) 0.0623(7) Uani 1 1 d .
H1 H -0.0695 0.9445 0.0889 0.075 Uiso 1 1 calc R
C2 C 0.1627(5) 0.7628(3) 0.10494(11) 0.0605(6) Uani 1 1 d .
H2 H 0.2723 0.8279 0.1240 0.073 Uiso 1 1 calc R
C3 C 0.2051(4) 0.5960(3) 0.09822(9) 0.0514(5) Uani 1 1 d .
H3 H 0.3414 0.5483 0.1131 0.062 Uiso 1 1 calc R
C4 C 0.0425(4) 0.5011(2) 0.06916(8) 0.0423(5) Uani 1 1 d .
C5 C 0.3174(4) 0.1823(2) 0.16609(9) 0.0420(4) Uani 1 1 d .
C6 C 0.4858(4) 0.0925(3) 0.19605(11) 0.0583(6) Uani 1 1 d .
H6 H 0.6184 0.0501 0.1778 0.070 Uiso 1 1 calc R
C7 C 0.4535(5) 0.0672(3) 0.25301(12) 0.0681(7) Uani 1 1 d .
H7 H 0.5663 0.0083 0.2733 0.082 Uiso 1 1 calc R
C8 C 0.2584(5) 0.1272(3) 0.28023(11) 0.0648(7) Uani 1 1 d .
H8 H 0.2384 0.1089 0.3187 0.078 Uiso 1 1 calc R
C9 C -0.2017(4) 0.7377(3) 0.05461(10) 0.0611(6) Uani 1 1 d .
H9 H -0.3377 0.7858 0.0397 0.073 Uiso 1 1 calc R
C10 C -0.1620(4) 0.5713(3) 0.04752(9) 0.0508(5) Uani 1 1 d .
H10 H -0.2718 0.5067 0.0283 0.061 Uiso 1 1 calc R
C11 C 0.0913(4) 0.2152(3) 0.25031(10) 0.0623(6) Uani 1 1 d .
H11 H -0.0415 0.2564 0.2688 0.075 Uiso 1 1 calc R
C12 C 0.1193(4) 0.2426(3) 0.19334(9) 0.0516(5) Uani 1 1 d .
H12 H 0.0055 0.3014 0.1733 0.062 Uiso 1 1 calc R

loop_
_atom_site_aniso_label
_atom_site_aniso_U_11
_atom_site_aniso_U_22
_atom_site_aniso_U_33
_atom_site_aniso_U_23
_atom_site_aniso_U_13
_atom_site_aniso_U_12
S1 0.0717(4) 0.0441(3) 0.0443(3) -0.0040(2) -0.0124(3) -0.0023(3)
S2 0.0576(3) 0.0547(3) 0.0475(3) 0.0019(2) 0.0088(2) 0.0080(3)
C1 0.0801(17) 0.0409(10) 0.0660(15) 0.0056(11) 0.0190(14) 0.0006(11)
C2 0.0689(14) 0.0474(11) 0.0652(14) -0.0075(10) 0.0060(11) -0.0150(11)
C3 0.0529(12) 0.0511(11) 0.0502(13) -0.0006(9) -0.0030(10) -0.0035(10)
C4 0.0517(11) 0.0424(9) 0.0329(10) 0.0025(7) 0.0025(9) -0.0047(9)
C5 0.0453(10) 0.0358(9) 0.0449(11) -0.0006(8) -0.0033(8) -0.0031(8)
C6 0.0564(12) 0.0586(13) 0.0599(14) -0.0045(11) -0.0060(11) 0.0158(11)
C7 0.0743(18) 0.0751(15) 0.0549(15) 0.0118(13) -0.0189(14) 0.0103(13)
C8 0.0773(17) 0.0707(15) 0.0462(14) 0.0103(11) -0.0042(12) -0.0080(14)
C9 0.0609(13) 0.0598(13) 0.0625(14) 0.0179(11) 0.0068(12) 0.0087(12)
C10 0.0531(12) 0.0563(12) 0.0430(12) 0.0053(9) -0.0037(10) -0.0039(10)
C11 0.0593(13) 0.0750(14) 0.0525(13) 0.0042(12) 0.0082(11) -0.0011(13)
C12 0.0504(11) 0.0568(12) 0.0477(12) 0.0061(9) 0.0006(9) 0.0076(10)

loop_
_atom_type_symbol
_atom_type_description
_atom_type_scat_dispersion_real
_atom_type_scat_dispersion_imag
_atom_type_scat_source
C C 0.0033 0.0016 'International Tables Vol C Tables 4.2.6.8 and 6.1.1.4'
H H 0.0000 0.0000 'International Tables Vol C Tables 4.2.6.8 and 6.1.1.4'
S S 0.1246 0.1234 'International Tables Vol C Tables 4.2.6.8 and 6.1.1.4'

loop_
_geom_angle_atom_site_label_1
_geom_angle_atom_site_label_2
_geom_angle_atom_site_label_3
_geom_angle
C4 S1 S2 106.45(7)
C5 S2 S1 105.38(7)
C2 C1 C9 120.1(2)
C2 C1 H1 119.9
C9 C1 H1 119.9
C1 C2 C3 120.4(2)
C1 C2 H2 119.8
C3 C2 H2 119.8
C4 C3 C2 119.2(2)
C4 C3 H3 120.4
C2 C3 H3 120.4
C3 C4 C10 120.5(2)
C3 C4 S1 124.09(17)
C10 C4 S1 115.36(15)
C12 C5 C6 120.0(2)
C12 C5 S2 124.30(16)
C6 C5 S2 115.63(17)
C7 C6 C5 119.1(2)
C7 C6 H6 120.4
C5 C6 H6 120.4
C6 C7 C8 121.1(2)
C6 C7 H7 119.5
C8 C7 H7 119.5
C7 C8 C11 119.6(2)
C7 C8 H8 120.2
C11 C8 H8 120.2
C1 C9 C10 120.2(2)
C1 C9 H9 119.9
C10 C9 H9 119.9
C9 C10 C4 119.6(2)
C9 C10 H10 120.2
C4 C10 H10 120.2
C12 C11 C8 120.6(2)
C12 C11 H11 119.7
C8 C11 H11 119.7
C11 C12 C5 119.6(2)
C11 C12 H12 120.2
C5 C12 H12 120.2

loop_
_geom_bond_atom_site_label_1
_geom_bond_atom_site_label_2
_geom_bond_distance
S1 C4 1.787(2)
S1 S2 2.0214(8)
S2 C5 1.786(2)
C1 C2 1.377(4)
C1 C9 1.375(4)
C1 H1 0.9300
C2 C3 1.384(4)
C2 H2 0.9300
C3 C4 1.381(3)
C3 H3 0.9300
C4 C10 1.385(3)
C5 C12 1.380(3)
C5 C6 1.392(3)
C6 C7 1.376(4)
C6 H6 0.9300
C7 C8 1.365(4)
C7 H7 0.9300
C8 C11 1.379(3)
C8 H8 0.9300
C9 C10 1.380(3)
C9 H9 0.9300
C10 H10 0.9300
C11 C12 1.376(3)
C11 H11 0.9300
C12 H12 0.9300
